data_4315657
loop_
_publ_author_name
'Valeriu Mereacre'
'Yanhua Lan'
'Rodolphe Cl\'erac'
'Ayuk M. Ako'
'Ian J. Hewitt'
'Wolfgang Wernsdorfer'
'Gernot Buth'
'Christopher E. Anson'
'Annie K. Powell'

_publ_contact_author
; 
'Annie K. Powell'
;
_publ_contact_author_email annie.powell@kit.edu
_publ_contact_author_phone '+49 721 608 2135'
_publ_section_title
;
 Family of MnIII2Ln2(\m4-O) Compounds: Syntheses, Structures, and Magnetic
 Properties
;
_journal_name_full 'Inorganic Chemistry'
_journal_page_first 5293
_journal_page_last 5302
_journal_paper_doi 10.1021/ic100373r
_journal_volume 49
_journal_year 2010
_chemical_formula_moiety 'C38 H50 Mn2 N8 O21 Pr2, C2 H3 N'
_chemical_formula_sum 'C40 H53 Mn2 N9 O21 Pr2'
_chemical_formula_weight 1387.61
_chemical_name_systematic
; 
 ? 
;
_space_group_IT_number 61
_symmetry_cell_setting orthorhombic
_symmetry_space_group_name_Hall '-P 2ac 2ab'
_symmetry_space_group_name_H-M 'P b c a'
_atom_sites_solution_hydrogens geom
_atom_sites_solution_primary direct
_atom_sites_solution_secondary difmap
_audit_creation_method SHELXL-97
_cell_angle_alpha 90.00
_cell_angle_beta 90.00
_cell_angle_gamma 90.00
_cell_formula_units_Z 8
_cell_length_a 15.7824(8)
_cell_length_b 18.0167(9)
_cell_length_c 36.8863(17)
_cell_measurement_reflns_used 10105
_cell_measurement_temperature 100(2)
_cell_measurement_theta_max 27.94
_cell_measurement_theta_min 2.32
_cell_volume 10488.5(9)
_computing_cell_refinement 'SMART-NT 5.6 (Bruker AXS Inc., 2005)'
_computing_data_collection 'SMART-NT 5.6 (Bruker AXS Inc., 2005)'
_computing_data_reduction 'SAINT+ 6.45 (Bruker AXS Inc., 2003)'
_computing_molecular_graphics 'Diamond 2.1 (Crystal Impact, 1998)'
_computing_publication_material 'SHELXTL 6.14 (BrukerAXS Inc., 2003)'
_computing_structure_refinement 'SHELXTL 6.14 (BrukerAXS Inc., 2003)'
_computing_structure_solution 'SHELXTL 6.14 (BrukerAXS Inc., 2003)'
_diffrn_ambient_temperature 100(2)
_diffrn_detector_area_resol_mean 8.333
_diffrn_measured_fraction_theta_full 0.997
_diffrn_measured_fraction_theta_max 0.994
_diffrn_measurement_device_type 'Bruker SMART Apex'
_diffrn_measurement_method 'CCD area detector'
_diffrn_radiation_monochromator graphite
_diffrn_radiation_source 'rotating anode'
_diffrn_radiation_type MoK\a
_diffrn_radiation_wavelength 0.71073
_diffrn_reflns_av_R_equivalents 0.0528
_diffrn_reflns_av_sigmaI/netI 0.0583
_diffrn_reflns_limit_h_max 18
_diffrn_reflns_limit_h_min -19
_diffrn_reflns_limit_k_max 13
_diffrn_reflns_limit_k_min -22
_diffrn_reflns_limit_l_max 38
_diffrn_reflns_limit_l_min -45
_diffrn_reflns_number 40880
_diffrn_reflns_theta_full 25.00
_diffrn_reflns_theta_max 26.05
_diffrn_reflns_theta_min 1.70
_exptl_absorpt_coefficient_mu 2.379
_exptl_absorpt_correction_T_max 0.652
_exptl_absorpt_correction_T_min 0.553
_exptl_absorpt_correction_type multi-scan
_exptl_absorpt_process_details 'SADABS 2.10 (Bruker AXS Inc., 2005)'
_exptl_crystal_colour 'dichroic greenish-blue/dark-brown'
_exptl_crystal_density_diffrn 1.757
_exptl_crystal_density_method 'not measured'
_exptl_crystal_description octahedron
_exptl_crystal_F_000 5536
_exptl_crystal_size_max 0.28
_exptl_crystal_size_mid 0.26
_exptl_crystal_size_min 0.20
_refine_diff_density_max 0.995
_refine_diff_density_min -0.794
_refine_diff_density_rms 0.104
_refine_ls_extinction_method none
_refine_ls_goodness_of_fit_ref 0.995
_refine_ls_hydrogen_treatment constr
_refine_ls_matrix_type full
_refine_ls_number_parameters 696
_refine_ls_number_reflns 10307
_refine_ls_number_restraints 21
_refine_ls_restrained_S_all 0.998
_refine_ls_R_factor_all 0.0647
_refine_ls_R_factor_gt 0.0393
_refine_ls_shift/su_max 0.001
_refine_ls_shift/su_mean 0.000
_refine_ls_structure_factor_coef Fsqd
_refine_ls_weighting_details 'calc w=1/[\s^2^(Fo^2^)+(0.0274P)^2^+0.0000P] where P=(Fo^2^+2Fc^2^)/3'
_refine_ls_weighting_scheme calc
_refine_ls_wR_factor_gt 0.0666
_refine_ls_wR_factor_ref 0.0718
_reflns_number_gt 7526
_reflns_number_total 10307
_reflns_threshold_expression >2sigma(I)
_cod_data_source_file ic100373r_si_002_2.cif
_cod_data_source_block l641
_cod_database_code 4315657

loop_
_symmetry_equiv_pos_as_xyz
'x, y, z'
'-x+1/2, -y, z+1/2'
'-x, y+1/2, -z+1/2'
'x+1/2, -y+1/2, -z'
'-x, -y, -z'
'x-1/2, y, -z-1/2'
'x, -y-1/2, z-1/2'
'-x-1/2, y-1/2, z'

loop_
_atom_site_label
_atom_site_type_symbol
_atom_site_fract_x
_atom_site_fract_y
_atom_site_fract_z
_atom_site_U_iso_or_equiv
_atom_site_adp_type
_atom_site_occupancy
_atom_site_symmetry_multiplicity
_atom_site_calc_flag
_atom_site_refinement_flags
_atom_site_disorder_assembly
_atom_site_disorder_group
Pr1 Pr 0.417223(16) 0.194613(14) 0.113944(7) 0.02226(7) Uani 1 1 d . B .
Pr2 Pr 0.694489(15) 0.235835(13) 0.136815(7) 0.02116(7) Uani 1 1 d . . .
Mn1 Mn 0.52572(4) 0.30691(4) 0.172725(17) 0.02139(15) Uani 1 1 d . . .
Mn2 Mn 0.55077(4) 0.30374(4) 0.074422(18) 0.02823(17) Uani 1 1 d . . .
O1 O 0.54377(18) 0.27438(16) 0.12368(7) 0.0214(7) Uani 1 1 d . . .
N1 N 0.5245(2) 0.29247(18) 0.22903(9) 0.0212(8) Uani 1 1 d . . .
C1 C 0.5968(3) 0.2734(3) 0.24603(12) 0.0266(11) Uani 1 1 d . . .
H1 H 0.6464 0.2659 0.2320 0.032 Uiso 1 1 calc R . .
C2 C 0.6013(3) 0.2646(3) 0.28282(13) 0.0309(11) Uani 1 1 d . . .
H2 H 0.6530 0.2503 0.2940 0.037 Uiso 1 1 calc R . .
C3 C 0.5300(3) 0.2768(3) 0.30321(13) 0.0286(11) Uani 1 1 d . . .
H3 H 0.5317 0.2717 0.3288 0.034 Uiso 1 1 calc R . .
C4 C 0.4565(3) 0.2962(2) 0.28611(12) 0.0252(10) Uani 1 1 d . . .
H4 H 0.4068 0.3053 0.3000 0.030 Uiso 1 1 calc R . .
C5 C 0.4538(3) 0.3029(2) 0.24873(12) 0.0224(10) Uani 1 1 d . . .
C6 C 0.3738(3) 0.3193(2) 0.22897(12) 0.0262(11) Uani 1 1 d . . .
H6A H 0.3769 0.3702 0.2189 0.031 Uiso 1 1 calc R . .
H6B H 0.3259 0.3177 0.2463 0.031 Uiso 1 1 calc R . .
C7 C 0.3565(3) 0.2652(3) 0.19835(12) 0.0280(11) Uani 1 1 d . . .
H7A H 0.3575 0.2141 0.2082 0.034 Uiso 1 1 calc R . .
H7B H 0.2989 0.2745 0.1888 0.034 Uiso 1 1 calc R . .
O2 O 0.41559(17) 0.26971(16) 0.16914(8) 0.0225(7) Uani 1 1 d . . .
N2 N 0.4874(2) 0.4226(2) 0.17092(10) 0.0248(9) Uani 1 1 d . . .
C8 C 0.4167(3) 0.4418(3) 0.15395(13) 0.0335(12) Uani 1 1 d . . .
H8 H 0.3838 0.4038 0.1430 0.040 Uiso 1 1 calc R . .
C9 C 0.3884(4) 0.5140(3) 0.15132(14) 0.0411(14) Uani 1 1 d . . .
H9 H 0.3373 0.5254 0.1389 0.049 Uiso 1 1 calc R . .
C10 C 0.4358(4) 0.5689(3) 0.16710(14) 0.0434(14) Uani 1 1 d . . .
H10 H 0.4177 0.6191 0.1661 0.052 Uiso 1 1 calc R . .
C11 C 0.5105(4) 0.5502(3) 0.18453(14) 0.0388(13) Uani 1 1 d . . .
H11 H 0.5444 0.5878 0.1953 0.047 Uiso 1 1 calc R . .
C12 C 0.5359(3) 0.4758(3) 0.18626(12) 0.0286(11) Uani 1 1 d . . .
C13 C 0.6138(3) 0.4524(2) 0.20659(13) 0.0286(11) Uani 1 1 d . . .
H13A H 0.5960 0.4251 0.2286 0.034 Uiso 1 1 calc R . .
H13B H 0.6443 0.4975 0.2146 0.034 Uiso 1 1 calc R . .
C14 C 0.6747(3) 0.4041(2) 0.18545(13) 0.0282(11) Uani 1 1 d . . .
H14A H 0.6953 0.4324 0.1642 0.034 Uiso 1 1 calc R . .
H14B H 0.7243 0.3930 0.2010 0.034 Uiso 1 1 calc R . .
O3 O 0.63954(18) 0.33584(16) 0.17308(8) 0.0232(7) Uani 1 1 d . . .
N3 N 0.5433(3) 0.4255(2) 0.07308(10) 0.0349(10) Uani 1 1 d . . .
C15 C 0.6004(4) 0.4647(3) 0.09191(14) 0.0412(14) Uani 1 1 d . . .
H15 H 0.6464 0.4391 0.1028 0.049 Uiso 1 1 calc R . .
C16 C 0.5952(4) 0.5407(3) 0.09616(16) 0.0519(16) Uani 1 1 d . . .
H16 H 0.6367 0.5669 0.1097 0.062 Uiso 1 1 calc R . .
C17 C 0.5286(5) 0.5772(4) 0.08043(17) 0.0620(19) Uani 1 1 d . . .
H17 H 0.5231 0.6295 0.0828 0.074 Uiso 1 1 calc R . .
C18 C 0.4695(4) 0.5368(3) 0.06109(16) 0.0551(17) Uani 1 1 d . . .
H18 H 0.4230 0.5616 0.0501 0.066 Uiso 1 1 calc R . .
C19 C 0.4771(4) 0.4613(3) 0.05751(14) 0.0405(14) Uani 1 1 d . . .
C20 C 0.4147(3) 0.4153(3) 0.03696(14) 0.0428(14) Uani 1 1 d . . .
H20A H 0.4435 0.3935 0.0156 0.051 Uiso 1 1 calc R . .
H20B H 0.3690 0.4480 0.0279 0.051 Uiso 1 1 calc R . .
C21 C 0.3749(3) 0.3527(3) 0.05904(14) 0.0385(13) Uani 1 1 d . . .
H21A H 0.3449 0.3749 0.0800 0.046 Uiso 1 1 calc R . .
H21B H 0.3319 0.3276 0.0438 0.046 Uiso 1 1 calc R . .
O4 O 0.43219(18) 0.29852(17) 0.07216(8) 0.0287(7) Uani 1 1 d . . .
N4 N 0.5580(3) 0.2848(2) 0.01859(11) 0.0345(11) Uani 1 1 d . . .
C22 C 0.4953(3) 0.2465(3) 0.00237(14) 0.0429(15) Uani 1 1 d . . .
H22 H 0.4475 0.2319 0.0163 0.051 Uiso 1 1 calc R . .
C23 C 0.4983(4) 0.2277(4) -0.03378(14) 0.0528(17) Uani 1 1 d . . .
H23 H 0.4524 0.2019 -0.0447 0.063 Uiso 1 1 calc R . .
C24 C 0.5684(4) 0.2469(3) -0.05403(15) 0.0524(17) Uani 1 1 d . . .
H24 H 0.5724 0.2331 -0.0788 0.063 Uiso 1 1 calc R . .
C25 C 0.6325(3) 0.2861(3) -0.03760(13) 0.0465(16) Uani 1 1 d . . .
H25 H 0.6809 0.3004 -0.0512 0.056 Uiso 1 1 calc R . .
C26 C 0.6264(3) 0.3051(3) -0.00099(13) 0.0373(13) Uani 1 1 d . . .
C27 C 0.6937(3) 0.3484(3) 0.01782(12) 0.0391(13) Uani 1 1 d . . .
H27A H 0.6700 0.3966 0.0257 0.047 Uiso 1 1 calc R . .
H27B H 0.7403 0.3587 0.0005 0.047 Uiso 1 1 calc R . .
C28 C 0.7293(3) 0.3079(3) 0.05055(12) 0.0388(13) Uani 1 1 d . . .
H28A H 0.7497 0.2584 0.0428 0.047 Uiso 1 1 calc R . .
H28B H 0.7785 0.3359 0.0600 0.047 Uiso 1 1 calc R . .
O5 O 0.66927(19) 0.29870(19) 0.07875(8) 0.0327(8) Uani 1 1 d . . .
O6 O 0.59725(19) 0.17532(15) 0.17957(8) 0.0239(7) Uani 1 1 d . . .
O7 O 0.48865(19) 0.11610(16) 0.15481(8) 0.0276(7) Uani 1 1 d . . .
C29 C 0.5497(3) 0.1191(2) 0.17642(12) 0.0217(10) Uani 1 1 d . . .
C30 C 0.5673(3) 0.0500(3) 0.19924(13) 0.0294(11) Uani 1 1 d . . .
C31 C 0.4847(3) 0.0170(3) 0.21248(15) 0.0441(14) Uani 1 1 d . . .
H31A H 0.4964 -0.0275 0.2269 0.066 Uiso 1 1 calc R . .
H31B H 0.4493 0.0038 0.1916 0.066 Uiso 1 1 calc R . .
H31C H 0.4548 0.0535 0.2275 0.066 Uiso 1 1 calc R . .
C32 C 0.6112(4) -0.0054(3) 0.17412(16) 0.0546(17) Uani 1 1 d . . .
H32A H 0.6209 -0.0520 0.1872 0.082 Uiso 1 1 calc R . .
H32B H 0.6656 0.0151 0.1662 0.082 Uiso 1 1 calc R . .
H32C H 0.5753 -0.0148 0.1529 0.082 Uiso 1 1 calc R . .
C33 C 0.6248(3) 0.0670(3) 0.23122(14) 0.0476(16) Uani 1 1 d . . .
H33A H 0.6326 0.0220 0.2458 0.071 Uiso 1 1 calc R . .
H33B H 0.5990 0.1058 0.2462 0.071 Uiso 1 1 calc R . .
H33C H 0.6799 0.0841 0.2223 0.071 Uiso 1 1 calc R . .
O8 O 0.5332(2) 0.15948(19) 0.07161(8) 0.0352(8) Uani 1 1 d . . .
O9 O 0.6556(2) 0.13525(17) 0.09940(8) 0.0311(8) Uani 1 1 d . . .
C34 C 0.6005(3) 0.1225(3) 0.07545(14) 0.0350(13) Uani 1 1 d . A .
C35 C 0.6196(4) 0.0581(4) 0.04869(16) 0.0540(18) Uani 1 1 d DU . .
C36A C 0.6923(12) 0.0894(9) 0.0240(5) 0.055(4) Uiso 0.37 1 d PU A 1
H36A H 0.7409 0.1032 0.0392 0.083 Uiso 0.37 1 calc PR A 1
H36B H 0.6719 0.1333 0.0110 0.083 Uiso 0.37 1 calc PR A 1
H36C H 0.7096 0.0514 0.0066 0.083 Uiso 0.37 1 calc PR A 1
C37A C 0.5404(13) 0.0443(11) 0.0251(6) 0.080(6) Uiso 0.37 1 d PU A 1
H37A H 0.4924 0.0315 0.0408 0.120 Uiso 0.37 1 calc PR A 1
H37B H 0.5515 0.0033 0.0083 0.120 Uiso 0.37 1 calc PR A 1
H37C H 0.5271 0.0893 0.0114 0.120 Uiso 0.37 1 calc PR A 1
C38A C 0.6496(12) -0.0066(9) 0.0688(4) 0.039(4) Uiso 0.37 1 d PU A 1
H38A H 0.6993 0.0071 0.0832 0.059 Uiso 0.37 1 calc PR A 1
H38B H 0.6649 -0.0461 0.0517 0.059 Uiso 0.37 1 calc PR A 1
H38C H 0.6045 -0.0243 0.0850 0.059 Uiso 0.37 1 calc PR A 1
C36B C 0.5952(12) 0.0851(9) 0.0088(4) 0.052(5) Uiso 0.37 1 d PU A 2
H36D H 0.6242 0.1319 0.0034 0.078 Uiso 0.37 1 calc PR A 2
H36E H 0.5338 0.0925 0.0072 0.078 Uiso 0.37 1 calc PR A 2
H36F H 0.6126 0.0473 -0.0089 0.078 Uiso 0.37 1 calc PR A 2
C37B C 0.5858(12) -0.0086(9) 0.0593(4) 0.048(4) Uiso 0.37 1 d PU A 2
H37D H 0.6007 -0.0469 0.0415 0.072 Uiso 0.37 1 calc PR A 2
H37E H 0.5240 -0.0043 0.0608 0.072 Uiso 0.37 1 calc PR A 2
H37F H 0.6086 -0.0223 0.0831 0.072 Uiso 0.37 1 calc PR A 2
C38B C 0.7232(12) 0.0528(12) 0.0445(6) 0.087(7) Uiso 0.37 1 d PU A 2
H38D H 0.7462 0.1021 0.0391 0.131 Uiso 0.37 1 calc PR A 2
H38E H 0.7373 0.0187 0.0246 0.131 Uiso 0.37 1 calc PR A 2
H38F H 0.7478 0.0342 0.0671 0.131 Uiso 0.37 1 calc PR A 2
C36C C 0.5335(13) 0.0051(12) 0.0504(7) 0.051(6) Uiso 0.26 1 d PDU A 3
H36G H 0.5232 -0.0102 0.0755 0.077 Uiso 0.26 1 calc PR A 3
H36H H 0.5418 -0.0389 0.0352 0.077 Uiso 0.26 1 calc PR A 3
H36I H 0.4846 0.0333 0.0415 0.077 Uiso 0.26 1 calc PR A 3
C37C C 0.6388(15) 0.0821(12) 0.0157(5) 0.034(5) Uiso 0.26 1 d PDU A 3
H37G H 0.6502 0.0396 -0.0001 0.052 Uiso 0.26 1 calc PR A 3
H37H H 0.6893 0.1138 0.0169 0.052 Uiso 0.26 1 calc PR A 3
H37I H 0.5912 0.1108 0.0059 0.052 Uiso 0.26 1 calc PR A 3
C38C C 0.6870(18) 0.0034(16) 0.0659(8) 0.073(9) Uiso 0.26 1 d PDU A 3
H38G H 0.6685 -0.0111 0.0902 0.110 Uiso 0.26 1 calc PR A 3
H38H H 0.7421 0.0283 0.0674 0.110 Uiso 0.26 1 calc PR A 3
H38I H 0.6920 -0.0410 0.0507 0.110 Uiso 0.26 1 calc PR A 3
N11 N 0.2314(3) 0.2152(2) 0.12841(10) 0.0266(9) Uani 1 1 d . . .
O11 O 0.27456(18) 0.26500(17) 0.11297(8) 0.0273(7) Uani 1 1 d . . .
O12 O 0.2708(2) 0.15804(18) 0.13901(9) 0.0340(8) Uani 1 1 d . . .
O13 O 0.1548(2) 0.22214(19) 0.13255(9) 0.0354(8) Uani 1 1 d . . .
N21A N 0.3263(4) 0.0832(3) 0.06672(14) 0.0361(13) Uani 0.86 1 d PU B 1
O21 O 0.3305(2) 0.15403(19) 0.05838(9) 0.0375(9) Uani 1 1 d . . .
O22 O 0.3748(3) 0.06431(19) 0.09218(11) 0.0562(12) Uani 1 1 d . . .
O23A O 0.2804(3) 0.0400(2) 0.05043(13) 0.0579(14) Uani 0.86 1 d PU B 1
N21B N 0.368(2) 0.105(2) 0.0552(11) 0.046(9) Uiso 0.14 1 d PU B 2
O23B O 0.3600(18) 0.0625(15) 0.0283(8) 0.054(8) Uiso 0.14 1 d PU B 2
N31 N 0.8661(3) 0.2973(2) 0.11938(10) 0.0321(10) Uani 1 1 d . . .
O31 O 0.8092(2) 0.33732(18) 0.13366(8) 0.0344(8) Uani 1 1 d . . .
O32 O 0.8459(2) 0.23227(19) 0.10988(9) 0.0361(8) Uani 1 1 d . . .
O33 O 0.9382(2) 0.3209(2) 0.11495(9) 0.0447(10) Uani 1 1 d . . .
N41 N 0.7982(2) 0.1693(2) 0.19698(11) 0.0289(9) Uani 1 1 d . . .
O41 O 0.77206(19) 0.23636(17) 0.19691(8) 0.0285(7) Uani 1 1 d . . .
O42 O 0.78457(19) 0.13169(17) 0.16859(8) 0.0312(8) Uani 1 1 d . . .
O43 O 0.8347(2) 0.14360(18) 0.22359(9) 0.0378(9) Uani 1 1 d . . .
N91A N 0.7118(11) 0.4140(9) 0.3171(4) 0.050(4) Uiso 0.40 1 d PD C 1
C91A C 0.6746(10) 0.4089(8) 0.3481(5) 0.044(4) Uiso 0.40 1 d PD C 1
C92A C 0.6300(13) 0.4077(11) 0.3834(5) 0.090(7) Uiso 0.40 1 d PD C 1
H92A H 0.6653 0.4317 0.4019 0.134 Uiso 0.40 1 calc PR C 1
H92B H 0.6190 0.3562 0.3905 0.134 Uiso 0.40 1 calc PR C 1
H92C H 0.5761 0.4344 0.3812 0.134 Uiso 0.40 1 calc PR C 1
N91B N 0.7159(9) 0.4128(8) 0.3014(4) 0.043(4) Uiso 0.42 1 d PDU D 2
C91B C 0.6821(9) 0.4106(8) 0.3289(4) 0.038(4) Uiso 0.42 1 d PD D 2
C92B C 0.6358(8) 0.4079(7) 0.3635(4) 0.032(3) Uiso 0.42 1 d PD D 2
H92D H 0.6386 0.4565 0.3753 0.048 Uiso 0.42 1 calc PR D 2
H92E H 0.6615 0.3704 0.3793 0.048 Uiso 0.42 1 calc PR D 2
H92F H 0.5765 0.3949 0.3589 0.048 Uiso 0.42 1 calc PR D 2
N91C N 0.7203(15) 0.4259(14) 0.2858(7) 0.029(6) Uiso 0.18 1 d PU E 3
C91C C 0.7221(19) 0.4731(14) 0.2977(9) 0.045(8) Uiso 0.18 1 d PD E 3
C92C C 0.7192(19) 0.5559(15) 0.2971(8) 0.046(8) Uiso 0.18 1 d P E 3
H92G H 0.7019 0.5728 0.2730 0.069 Uiso 0.18 1 calc PR E 3
H92H H 0.7754 0.5757 0.3028 0.069 Uiso 0.18 1 calc PR E 3
H92I H 0.6783 0.5735 0.3152 0.069 Uiso 0.18 1 calc PR E 3

loop_
_atom_site_aniso_label
_atom_site_aniso_U_11
_atom_site_aniso_U_22
_atom_site_aniso_U_33
_atom_site_aniso_U_23
_atom_site_aniso_U_13
_atom_site_aniso_U_12
Pr1 0.02314(13) 0.02358(13) 0.02006(13) -0.00116(11) -0.00402(12) 0.00092(12)
Pr2 0.01992(12) 0.02528(13) 0.01828(13) -0.00397(12) 0.00113(12) -0.00094(11)
Mn1 0.0207(4) 0.0249(4) 0.0186(4) -0.0018(3) 0.0014(3) -0.0012(3)
Mn2 0.0260(4) 0.0409(4) 0.0177(4) 0.0027(4) 0.0007(3) -0.0027(4)
O1 0.0249(17) 0.0253(16) 0.0139(16) 0.0006(13) -0.0003(13) 0.0004(14)
N1 0.023(2) 0.020(2) 0.020(2) -0.0030(16) 0.0024(17) 0.0000(16)
C1 0.023(3) 0.035(3) 0.022(3) -0.005(2) 0.002(2) 0.001(2)
C2 0.028(3) 0.039(3) 0.026(3) -0.001(2) -0.006(2) -0.002(2)
C3 0.029(3) 0.037(3) 0.020(3) -0.001(2) -0.003(2) -0.005(2)
C4 0.026(2) 0.027(3) 0.023(3) -0.001(2) 0.008(2) -0.004(2)
C5 0.024(2) 0.019(2) 0.025(3) -0.002(2) 0.001(2) -0.004(2)
C6 0.026(3) 0.031(3) 0.021(3) 0.000(2) 0.005(2) 0.002(2)
C7 0.019(2) 0.039(3) 0.025(3) 0.002(2) -0.001(2) -0.003(2)
O2 0.0188(15) 0.0282(16) 0.0206(17) -0.0054(14) 0.0006(13) -0.0013(14)
N2 0.029(2) 0.026(2) 0.019(2) -0.0003(17) 0.0016(18) -0.0015(17)
C8 0.036(3) 0.034(3) 0.031(3) 0.001(2) -0.003(2) 0.002(2)
C9 0.048(4) 0.035(3) 0.040(3) 0.006(3) -0.005(3) 0.009(3)
C10 0.061(4) 0.026(3) 0.042(3) 0.005(3) 0.003(3) 0.009(3)
C11 0.050(4) 0.025(3) 0.041(3) 0.000(2) 0.010(3) 0.002(2)
C12 0.040(3) 0.026(3) 0.020(3) 0.000(2) 0.008(2) 0.000(2)
C13 0.033(3) 0.027(3) 0.026(3) -0.005(2) 0.002(2) -0.006(2)
C14 0.027(3) 0.026(3) 0.031(3) -0.007(2) 0.002(2) -0.004(2)
O3 0.0195(16) 0.0250(16) 0.0251(18) -0.0045(14) 0.0032(14) -0.0026(13)
N3 0.041(3) 0.047(3) 0.017(2) 0.004(2) 0.006(2) -0.007(2)
C15 0.049(4) 0.050(3) 0.025(3) 0.005(3) 0.005(3) -0.011(3)
C16 0.072(5) 0.044(4) 0.039(4) -0.007(3) 0.008(3) -0.020(3)
C17 0.093(6) 0.044(4) 0.048(4) 0.005(3) 0.004(4) -0.001(4)
C18 0.077(5) 0.047(4) 0.041(4) 0.013(3) 0.001(3) 0.005(3)
C19 0.049(4) 0.045(3) 0.028(3) 0.013(3) 0.009(3) -0.001(3)
C20 0.045(3) 0.048(3) 0.035(3) 0.014(3) -0.004(3) 0.003(3)
C21 0.034(3) 0.044(3) 0.038(3) 0.019(3) -0.005(3) 0.003(2)
O4 0.0244(18) 0.0373(19) 0.0244(18) 0.0080(15) -0.0019(14) -0.0016(15)
N4 0.029(2) 0.053(3) 0.021(2) 0.002(2) 0.0009(19) -0.002(2)
C22 0.029(3) 0.071(4) 0.028(3) 0.001(3) -0.003(2) -0.002(3)
C23 0.039(3) 0.095(5) 0.025(3) -0.003(3) -0.005(3) -0.010(3)
C24 0.047(4) 0.089(5) 0.022(3) -0.008(3) 0.002(3) -0.005(3)
C25 0.042(3) 0.079(5) 0.019(3) 0.007(3) 0.007(3) -0.006(3)
C26 0.033(3) 0.056(3) 0.023(3) 0.003(3) 0.000(2) 0.005(3)
C27 0.036(3) 0.063(4) 0.019(3) 0.003(3) 0.006(2) -0.011(3)
C28 0.029(3) 0.062(4) 0.026(3) 0.002(3) 0.002(2) -0.009(3)
O5 0.0283(18) 0.050(2) 0.0199(18) 0.0014(16) 0.0032(15) -0.0087(16)
O6 0.0273(18) 0.0225(17) 0.0218(18) -0.0006(13) -0.0018(14) -0.0034(13)
O7 0.0276(18) 0.0262(17) 0.0289(19) 0.0025(15) -0.0065(15) -0.0018(14)
C29 0.022(2) 0.024(2) 0.020(3) -0.001(2) 0.005(2) 0.003(2)
C30 0.032(3) 0.028(3) 0.029(3) 0.008(2) -0.002(2) -0.004(2)
C31 0.040(3) 0.046(3) 0.045(4) 0.012(3) 0.004(3) -0.012(3)
C32 0.060(4) 0.035(3) 0.069(4) 0.011(3) 0.007(3) 0.018(3)
C33 0.048(4) 0.052(4) 0.043(4) 0.025(3) -0.019(3) -0.016(3)
O8 0.034(2) 0.044(2) 0.028(2) -0.0105(17) -0.0065(16) 0.0083(17)
O9 0.0316(19) 0.0349(19) 0.0267(19) -0.0114(16) -0.0092(16) 0.0031(15)
C34 0.033(3) 0.039(3) 0.033(3) -0.011(2) 0.000(2) 0.004(2)
C35 0.044(4) 0.073(4) 0.046(4) -0.033(3) -0.020(3) 0.022(3)
N11 0.031(2) 0.035(2) 0.014(2) -0.0006(17) -0.0016(18) -0.0040(19)
O11 0.0260(17) 0.0291(17) 0.0269(18) 0.0067(16) 0.0004(15) -0.0012(14)
O12 0.034(2) 0.0333(19) 0.035(2) 0.0115(17) -0.0068(17) -0.0058(15)
O13 0.0220(18) 0.056(2) 0.028(2) 0.0034(18) 0.0050(16) -0.0031(16)
N21A 0.045(4) 0.033(3) 0.031(3) -0.005(3) -0.009(3) 0.004(3)
O21 0.048(2) 0.036(2) 0.029(2) -0.0074(17) -0.0146(17) 0.0115(18)
O22 0.078(3) 0.033(2) 0.058(3) -0.006(2) -0.043(2) 0.011(2)
O23A 0.076(4) 0.038(3) 0.060(3) -0.017(2) -0.038(3) -0.009(2)
N31 0.027(2) 0.048(3) 0.021(2) 0.000(2) -0.0036(19) -0.006(2)
O31 0.0293(19) 0.0429(19) 0.031(2) -0.0106(17) 0.0099(17) -0.0092(16)
O32 0.0304(19) 0.037(2) 0.040(2) -0.0037(18) 0.0105(16) 0.0036(16)
O33 0.0242(19) 0.073(3) 0.037(2) -0.001(2) 0.0070(17) -0.0155(17)
N41 0.024(2) 0.034(2) 0.029(2) -0.002(2) 0.004(2) -0.0025(18)
O41 0.0284(18) 0.0267(17) 0.0303(19) -0.0044(16) -0.0031(15) 0.0013(15)
O42 0.034(2) 0.0327(19) 0.0268(19) -0.0062(16) -0.0002(15) 0.0069(15)
O43 0.042(2) 0.041(2) 0.031(2) 0.0062(17) -0.0124(17) 0.0040(17)

loop_
_atom_type_symbol
_atom_type_description
_atom_type_scat_dispersion_real
_atom_type_scat_dispersion_imag
_atom_type_scat_source
C C 0.0033 0.0016 'International Tables Vol C Tables 4.2.6.8 and 6.1.1.4'
H H 0.0000 0.0000 'International Tables Vol C Tables 4.2.6.8 and 6.1.1.4'
N N 0.0061 0.0033 'International Tables Vol C Tables 4.2.6.8 and 6.1.1.4'
O O 0.0106 0.0060 'International Tables Vol C Tables 4.2.6.8 and 6.1.1.4'
Mn Mn 0.3368 0.7283 'International Tables Vol C Tables 4.2.6.8 and 6.1.1.4'
Pr Pr -0.2180 2.8214 'International Tables Vol C Tables 4.2.6.8 and 6.1.1.4'

loop_
_geom_angle_atom_site_label_1
_geom_angle_atom_site_label_2
_geom_angle_atom_site_label_3
_geom_angle
_geom_angle_site_symmetry_1
_geom_angle_site_symmetry_3
_geom_angle_publ_flag
O7 Pr1 O4 145.10(10) . . ?
O7 Pr1 O2 78.72(10) . . ?
O4 Pr1 O2 95.89(10) . . ?
O7 Pr1 O1 82.54(10) . . ?
O4 Pr1 O1 64.50(9) . . ?
O2 Pr1 O1 64.42(9) . . ?
O7 Pr1 O8 84.07(11) . . ?
O4 Pr1 O8 74.17(11) . . ?
O2 Pr1 O8 132.17(10) . . ?
O1 Pr1 O8 69.31(10) . . ?
O7 Pr1 O22 77.04(11) . . ?
O4 Pr1 O22 121.98(11) . . ?
O2 Pr1 O22 139.73(12) . . ?
O1 Pr1 O22 141.46(12) . . ?
O8 Pr1 O22 76.29(13) . . ?
O7 Pr1 O21 126.48(11) . . ?
O4 Pr1 O21 76.46(11) . . ?
O2 Pr1 O21 144.65(10) . . ?
O1 Pr1 O21 135.01(10) . . ?
O8 Pr1 O21 79.58(11) . . ?
O22 Pr1 O21 49.65(11) . . ?
O7 Pr1 O12 92.64(10) . . ?
O4 Pr1 O12 120.72(10) . . ?
O2 Pr1 O12 80.39(10) . . ?
O1 Pr1 O12 144.78(10) . . ?
O8 Pr1 O12 145.15(11) . . ?
O22 Pr1 O12 69.19(12) . . ?
O21 Pr1 O12 74.66(11) . . ?
O7 Pr1 O11 136.12(10) . . ?
O4 Pr1 O11 72.46(10) . . ?
O2 Pr1 O11 74.39(9) . . ?
O1 Pr1 O11 114.72(9) . . ?
O8 Pr1 O11 139.21(10) . . ?
O22 Pr1 O11 102.54(11) . . ?
O21 Pr1 O11 70.39(10) . . ?
O12 Pr1 O11 49.36(10) . . ?
O9 Pr2 O3 143.79(10) . . ?
O9 Pr2 O5 78.57(11) . . ?
O3 Pr2 O5 94.65(10) . . ?
O9 Pr2 O6 82.65(10) . . ?
O3 Pr2 O6 75.53(9) . . ?
O5 Pr2 O6 131.58(10) . . ?
O9 Pr2 O1 81.60(10) . . ?
O3 Pr2 O1 63.97(9) . . ?
O5 Pr2 O1 63.45(9) . . ?
O6 Pr2 O1 69.92(9) . . ?
O9 Pr2 O41 129.85(10) . . ?
O3 Pr2 O41 71.62(10) . . ?
O5 Pr2 O41 147.17(10) . . ?
O6 Pr2 O41 75.02(10) . . ?
O1 Pr2 O41 128.49(9) . . ?
O9 Pr2 O31 134.57(11) . . ?
O3 Pr2 O31 75.34(10) . . ?
O5 Pr2 O31 75.35(10) . . ?
O6 Pr2 O31 141.57(10) . . ?
O1 Pr2 O31 117.28(10) . . ?
O41 Pr2 O31 72.37(10) . . ?
O9 Pr2 O32 89.80(11) . . ?
O3 Pr2 O32 124.38(10) . . ?
O5 Pr2 O32 80.00(10) . . ?
O6 Pr2 O32 144.32(10) . . ?
O1 Pr2 O32 143.40(10) . . ?
O41 Pr2 O32 83.68(10) . . ?
O31 Pr2 O32 49.57(10) . . ?
O9 Pr2 O42 81.57(10) . . ?
O3 Pr2 O42 118.78(10) . . ?
O5 Pr2 O42 143.67(10) . . ?
O6 Pr2 O42 74.62(10) . . ?
O1 Pr2 O42 142.28(9) . . ?
O41 Pr2 O42 49.54(10) . . ?
O31 Pr2 O42 98.43(10) . . ?
O32 Pr2 O42 69.78(10) . . ?
O2 Mn1 O3 173.88(13) . . ?
O2 Mn1 O1 87.81(12) . . ?
O3 Mn1 O1 87.09(12) . . ?
O2 Mn1 N1 90.98(13) . . ?
O3 Mn1 N1 92.10(13) . . ?
O1 Mn1 N1 153.76(13) . . ?
O2 Mn1 N2 94.76(14) . . ?
O3 Mn1 N2 90.02(14) . . ?
O1 Mn1 N2 107.77(13) . . ?
N1 Mn1 N2 98.46(13) . . ?
O2 Mn1 O6 94.73(11) . . ?
O3 Mn1 O6 80.73(11) . . ?
O1 Mn1 O6 75.68(11) . . ?
N1 Mn1 O6 78.30(11) . . ?
N2 Mn1 O6 170.02(12) . . ?
O4 Mn2 O5 173.90(15) . . ?
O4 Mn2 O1 88.31(13) . . ?
O5 Mn2 O1 87.89(13) . . ?
O4 Mn2 N4 90.14(15) . . ?
O5 Mn2 N4 91.23(14) . . ?
O1 Mn2 N4 154.42(15) . . ?
O4 Mn2 N3 89.74(15) . . ?
O5 Mn2 N3 95.94(16) . . ?
O1 Mn2 N3 107.28(14) . . ?
N4 Mn2 N3 98.24(15) . . ?
O4 Mn2 O8 80.95(12) . . ?
O5 Mn2 O8 93.49(13) . . ?
O1 Mn2 O8 75.79(11) . . ?
N4 Mn2 O8 78.75(13) . . ?
N3 Mn2 O8 170.16(14) . . ?
Mn2 O1 Mn1 145.62(16) . . ?
Mn2 O1 Pr1 93.99(11) . . ?
Mn1 O1 Pr1 101.13(12) . . ?
Mn2 O1 Pr2 101.88(12) . . ?
Mn1 O1 Pr2 92.46(11) . . ?
Pr1 O1 Pr2 128.72(12) . . ?
C5 N1 C1 119.1(4) . . ?
C5 N1 Mn1 121.8(3) . . ?
C1 N1 Mn1 119.1(3) . . ?
N1 C1 C2 122.4(4) . . ?
N1 C1 H1 118.8 . . ?
C2 C1 H1 118.8 . . ?
C1 C2 C3 118.9(4) . . ?
C1 C2 H2 120.6 . . ?
C3 C2 H2 120.6 . . ?
C4 C3 C2 119.0(4) . . ?
C4 C3 H3 120.5 . . ?
C2 C3 H3 120.5 . . ?
C3 C4 C5 120.6(4) . . ?
C3 C4 H4 119.7 . . ?
C5 C4 H4 119.7 . . ?
N1 C5 C4 120.0(4) . . ?
N1 C5 C6 117.9(4) . . ?
C4 C5 C6 122.1(4) . . ?
C5 C6 C7 112.9(4) . . ?
C5 C6 H6A 109.0 . . ?
C7 C6 H6A 109.0 . . ?
C5 C6 H6B 109.0 . . ?
C7 C6 H6B 109.0 . . ?
H6A C6 H6B 107.8 . . ?
O2 C7 C6 114.1(4) . . ?
O2 C7 H7A 108.7 . . ?
C6 C7 H7A 108.7 . . ?
O2 C7 H7B 108.7 . . ?
C6 C7 H7B 108.7 . . ?
H7A C7 H7B 107.6 . . ?
C7 O2 Mn1 125.1(3) . . ?
C7 O2 Pr1 127.2(2) . . ?
Mn1 O2 Pr1 104.35(12) . . ?
C8 N2 C12 119.3(4) . . ?
C8 N2 Mn1 119.9(3) . . ?
C12 N2 Mn1 120.7(3) . . ?
N2 C8 C9 123.5(5) . . ?
N2 C8 H8 118.2 . . ?
C9 C8 H8 118.2 . . ?
C10 C9 C8 118.3(5) . . ?
C10 C9 H9 120.9 . . ?
C8 C9 H9 120.9 . . ?
C9 C10 C11 119.2(5) . . ?
C9 C10 H10 120.4 . . ?
C11 C10 H10 120.4 . . ?
C10 C11 C12 119.9(5) . . ?
C10 C11 H11 120.1 . . ?
C12 C11 H11 120.1 . . ?
N2 C12 C11 119.8(5) . . ?
N2 C12 C13 118.3(4) . . ?
C11 C12 C13 121.8(5) . . ?
C12 C13 C14 115.1(4) . . ?
C12 C13 H13A 108.5 . . ?
C14 C13 H13A 108.5 . . ?
C12 C13 H13B 108.5 . . ?
C14 C13 H13B 108.5 . . ?
H13A C13 H13B 107.5 . . ?
O3 C14 C13 114.5(4) . . ?
O3 C14 H14A 108.6 . . ?
C13 C14 H14A 108.6 . . ?
O3 C14 H14B 108.6 . . ?
C13 C14 H14B 108.6 . . ?
H14A C14 H14B 107.6 . . ?
C14 O3 Mn1 128.1(3) . . ?
C14 O3 Pr2 133.2(2) . . ?
Mn1 O3 Pr2 97.68(12) . . ?
C15 N3 C19 119.2(5) . . ?
C15 N3 Mn2 118.6(4) . . ?
C19 N3 Mn2 121.7(4) . . ?
N3 C15 C16 122.8(6) . . ?
N3 C15 H15 118.6 . . ?
C16 C15 H15 118.6 . . ?
C17 C16 C15 118.3(6) . . ?
C17 C16 H16 120.8 . . ?
C15 C16 H16 120.8 . . ?
C16 C17 C18 118.9(6) . . ?
C16 C17 H17 120.6 . . ?
C18 C17 H17 120.6 . . ?
C19 C18 C17 120.9(6) . . ?
C19 C18 H18 119.6 . . ?
C17 C18 H18 119.6 . . ?
N3 C19 C18 119.9(6) . . ?
N3 C19 C20 117.3(5) . . ?
C18 C19 C20 122.8(5) . . ?
C19 C20 C21 114.2(4) . . ?
C19 C20 H20A 108.7 . . ?
C21 C20 H20A 108.7 . . ?
C19 C20 H20B 108.7 . . ?
C21 C20 H20B 108.7 . . ?
H20A C20 H20B 107.6 . . ?
O4 C21 C20 115.4(4) . . ?
O4 C21 H21A 108.4 . . ?
C20 C21 H21A 108.4 . . ?
O4 C21 H21B 108.4 . . ?
C20 C21 H21B 108.4 . . ?
H21A C21 H21B 107.5 . . ?
C21 O4 Mn2 128.2(3) . . ?
C21 O4 Pr1 133.2(3) . . ?
Mn2 O4 Pr1 96.15(12) . . ?
C22 N4 C26 119.3(4) . . ?
C22 N4 Mn2 118.8(3) . . ?
C26 N4 Mn2 121.8(3) . . ?
N4 C22 C23 122.1(5) . . ?
N4 C22 H22 119.0 . . ?
C23 C22 H22 119.0 . . ?
C22 C23 C24 119.4(5) . . ?
C22 C23 H23 120.3 . . ?
C24 C23 H23 120.3 . . ?
C25 C24 C23 118.7(5) . . ?
C25 C24 H24 120.7 . . ?
C23 C24 H24 120.7 . . ?
C24 C25 C26 120.2(5) . . ?
C24 C25 H25 119.9 . . ?
C26 C25 H25 119.9 . . ?
N4 C26 C25 120.4(5) . . ?
N4 C26 C27 117.6(4) . . ?
C25 C26 C27 122.0(5) . . ?
C26 C27 C28 112.4(4) . . ?
C26 C27 H27A 109.1 . . ?
C28 C27 H27A 109.1 . . ?
C26 C27 H27B 109.1 . . ?
C28 C27 H27B 109.1 . . ?
H27A C27 H27B 107.9 . . ?
O5 C28 C27 113.2(4) . . ?
O5 C28 H28A 108.9 . . ?
C27 C28 H28A 108.9 . . ?
O5 C28 H28B 108.9 . . ?
C27 C28 H28B 108.9 . . ?
H28A C28 H28B 107.8 . . ?
C28 O5 Mn2 126.7(3) . . ?
C28 O5 Pr2 125.9(3) . . ?
Mn2 O5 Pr2 104.93(13) . . ?
C29 O6 Pr2 131.8(3) . . ?
C29 O6 Mn1 117.2(3) . . ?
Pr2 O6 Mn1 78.87(8) . . ?
C29 O7 Pr1 138.6(3) . . ?
O7 C29 O6 123.3(4) . . ?
O7 C29 C30 117.1(4) . . ?
O6 C29 C30 119.6(4) . . ?
C31 C30 C33 110.1(4) . . ?
C31 C30 C29 110.0(4) . . ?
C33 C30 C29 111.9(4) . . ?
C31 C30 C32 109.3(4) . . ?
C33 C30 C32 109.3(4) . . ?
C29 C30 C32 106.3(4) . . ?
C30 C31 H31A 109.5 . . ?
C30 C31 H31B 109.5 . . ?
H31A C31 H31B 109.5 . . ?
C30 C31 H31C 109.5 . . ?
H31A C31 H31C 109.5 . . ?
H31B C31 H31C 109.5 . . ?
C30 C32 H32A 109.5 . . ?
C30 C32 H32B 109.5 . . ?
H32A C32 H32B 109.5 . . ?
C30 C32 H32C 109.5 . . ?
H32A C32 H32C 109.5 . . ?
H32B C32 H32C 109.5 . . ?
C30 C33 H33A 109.5 . . ?
C30 C33 H33B 109.5 . . ?
H33A C33 H33B 109.5 . . ?
C30 C33 H33C 109.5 . . ?
H33A C33 H33C 109.5 . . ?
H33B C33 H33C 109.5 . . ?
C34 O8 Pr1 133.1(3) . . ?
C34 O8 Mn2 115.5(3) . . ?
Pr1 O8 Mn2 78.49(9) . . ?
C34 O9 Pr2 136.8(3) . . ?
O9 C34 O8 124.3(5) . . ?
O9 C34 C35 116.6(4) . . ?
O8 C34 C35 119.1(4) . . ?
C38A C35 C37A 114.8(11) . . ?
C37C C35 C34 112.6(11) . . ?
C37B C35 C34 113.5(8) . . ?
C38A C35 C34 109.7(8) . . ?
C37A C35 C34 108.8(8) . . ?
C38A C35 C36A 110.2(10) . . ?
C37A C35 C36A 108.9(11) . . ?
C34 C35 C36A 104.0(8) . . ?
C37C C35 C38C 114.6(16) . . ?
C34 C35 C38C 110.0(12) . . ?
C37B C35 C36B 115.8(10) . . ?
C34 C35 C36B 108.2(7) . . ?
C37B C35 C38B 111.2(11) . . ?
C34 C35 C38B 107.3(8) . . ?
C36B C35 C38B 99.8(11) . . ?
C37C C35 C36C 114.1(13) . . ?
C34 C35 C36C 104.3(9) . . ?
C38C C35 C36C 100.1(15) . . ?
C35 C36A H36A 109.5 . . ?
C35 C36A H36B 109.5 . . ?
H36A C36A H36B 109.5 . . ?
C35 C36A H36C 109.5 . . ?
H36A C36A H36C 109.5 . . ?
H36B C36A H36C 109.5 . . ?
C35 C37A H37A 109.5 . . ?
C35 C37A H37B 109.5 . . ?
H37A C37A H37B 109.5 . . ?
C35 C37A H37C 109.5 . . ?
H37A C37A H37C 109.5 . . ?
H37B C37A H37C 109.5 . . ?
C35 C38A H38A 109.5 . . ?
C35 C38A H38B 109.5 . . ?
H38A C38A H38B 109.5 . . ?
C35 C38A H38C 109.5 . . ?
H38A C38A H38C 109.5 . . ?
H38B C38A H38C 109.5 . . ?
C35 C36B H36D 109.5 . . ?
C35 C36B H36E 109.5 . . ?
H36D C36B H36E 109.5 . . ?
C35 C36B H36F 109.5 . . ?
H36D C36B H36F 109.5 . . ?
H36E C36B H36F 109.5 . . ?
C35 C37B H37D 109.5 . . ?
C35 C37B H37E 109.5 . . ?
H37D C37B H37E 109.5 . . ?
C35 C37B H37F 109.5 . . ?
H37D C37B H37F 109.5 . . ?
H37E C37B H37F 109.5 . . ?
C35 C38B H38D 109.5 . . ?
C35 C38B H38E 109.5 . . ?
H38D C38B H38E 109.5 . . ?
C35 C38B H38F 109.5 . . ?
H38D C38B H38F 109.5 . . ?
H38E C38B H38F 109.5 . . ?
C35 C36C H36G 109.5 . . ?
C35 C36C H36H 109.5 . . ?
H36G C36C H36H 109.5 . . ?
C35 C36C H36I 109.5 . . ?
H36G C36C H36I 109.5 . . ?
H36H C36C H36I 109.5 . . ?
C35 C37C H37G 109.5 . . ?
C35 C37C H37H 109.5 . . ?
H37G C37C H37H 109.5 . . ?
C35 C37C H37I 109.5 . . ?
H37G C37C H37I 109.5 . . ?
H37H C37C H37I 109.5 . . ?
C35 C38C H38G 109.5 . . ?
C35 C38C H38H 109.5 . . ?
H38G C38C H38H 109.5 . . ?
C35 C38C H38I 109.5 . . ?
H38G C38C H38I 109.5 . . ?
H38H C38C H38I 109.5 . . ?
O13 N11 O11 121.1(4) . . ?
O13 N11 O12 122.0(4) . . ?
O11 N11 O12 116.9(4) . . ?
N11 O11 Pr1 96.6(2) . . ?
N11 O12 Pr1 97.0(2) . . ?
O23A N21A O22 123.7(5) . . ?
O23A N21A O21 122.2(5) . . ?
O22 N21A O21 114.1(5) . . ?
N21B O21 Pr1 92(2) . . ?
N21A O21 Pr1 96.6(3) . . ?
N21A O22 Pr1 98.3(3) . . ?
N21B O22 Pr1 81.9(15) . . ?
O21 N21B O23B 123(4) . . ?
O21 N21B O22 110(3) . . ?
O23B N21B O22 114(3) . . ?
O33 N31 O32 121.3(4) . . ?
O33 N31 O31 121.0(4) . . ?
O32 N31 O31 117.7(4) . . ?
N31 O31 Pr2 96.4(3) . . ?
N31 O32 Pr2 95.9(3) . . ?
O43 N41 O42 122.6(4) . . ?
O43 N41 O41 120.7(4) . . ?
O42 N41 O41 116.7(4) . . ?
N41 O41 Pr2 98.9(3) . . ?
N41 O42 Pr2 94.5(2) . . ?
N91A C91A C92A 176.5(16) . . ?
N91B C91B C92B 177.9(15) . . ?
C91B C92B H92D 109.5 . . ?
C91B C92B H92E 109.5 . . ?
H92D C92B H92E 109.5 . . ?
C91B C92B H92F 109.5 . . ?
H92D C92B H92F 109.5 . . ?
H92E C92B H92F 109.5 . . ?
N91C C91C C92C 152(4) . . ?

loop_
_geom_bond_atom_site_label_1
_geom_bond_atom_site_label_2
_geom_bond_distance
_geom_bond_site_symmetry_2
_geom_bond_publ_flag
Pr1 O7 2.355(3) . ?
Pr1 O4 2.436(3) . ?
Pr1 O2 2.445(3) . ?
Pr1 O1 2.487(3) . ?
Pr1 O8 2.488(3) . ?
Pr1 O22 2.570(3) . ?
Pr1 O21 2.571(3) . ?
Pr1 O12 2.575(3) . ?
Pr1 O11 2.584(3) . ?
Pr2 O9 2.359(3) . ?
Pr2 O3 2.406(3) . ?
Pr2 O5 2.455(3) . ?
Pr2 O6 2.456(3) . ?
Pr2 O1 2.525(3) . ?
Pr2 O41 2.532(3) . ?
Pr2 O31 2.576(3) . ?
Pr2 O32 2.588(3) . ?
Pr2 O42 2.630(3) . ?
Mn1 O2 1.868(3) . ?
Mn1 O3 1.870(3) . ?
Mn1 O1 1.923(3) . ?
Mn1 N1 2.093(4) . ?
Mn1 N2 2.172(4) . ?
Mn1 O6 2.638(3) . ?
Mn2 O4 1.876(3) . ?
Mn2 O5 1.879(3) . ?
Mn2 O1 1.896(3) . ?
Mn2 N4 2.090(4) . ?
Mn2 N3 2.198(4) . ?
Mn2 O8 2.616(3) . ?
N1 C5 1.345(5) . ?
N1 C1 1.346(5) . ?
C1 C2 1.368(6) . ?
C1 H1 0.9500 . ?
C2 C3 1.371(6) . ?
C2 H2 0.9500 . ?
C3 C4 1.366(6) . ?
C3 H3 0.9500 . ?
C4 C5 1.385(6) . ?
C4 H4 0.9500 . ?
C5 C6 1.487(6) . ?
C6 C7 1.517(6) . ?
C6 H6A 0.9900 . ?
C6 H6B 0.9900 . ?
C7 O2 1.427(5) . ?
C7 H7A 0.9900 . ?
C7 H7B 0.9900 . ?
N2 C8 1.325(6) . ?
N2 C12 1.351(6) . ?
C8 C9 1.379(6) . ?
C8 H8 0.9500 . ?
C9 C10 1.370(7) . ?
C9 H9 0.9500 . ?
C10 C11 1.384(7) . ?
C10 H10 0.9500 . ?
C11 C12 1.400(6) . ?
C11 H11 0.9500 . ?
C12 C13 1.501(6) . ?
C13 C14 1.513(6) . ?
C13 H13A 0.9900 . ?
C13 H13B 0.9900 . ?
C14 O3 1.424(5) . ?
C14 H14A 0.9900 . ?
C14 H14B 0.9900 . ?
N3 C15 1.338(6) . ?
N3 C19 1.355(6) . ?
C15 C16 1.381(7) . ?
C15 H15 0.9500 . ?
C16 C17 1.369(8) . ?
C16 H16 0.9500 . ?
C17 C18 1.382(8) . ?
C17 H17 0.9500 . ?
C18 C19 1.372(7) . ?
C18 H18 0.9500 . ?
C19 C20 1.494(7) . ?
C20 C21 1.526(6) . ?
C20 H20A 0.9900 . ?
C20 H20B 0.9900 . ?
C21 O4 1.417(5) . ?
C21 H21A 0.9900 . ?
C21 H21B 0.9900 . ?
N4 C22 1.347(6) . ?
N4 C26 1.349(6) . ?
C22 C23 1.376(7) . ?
C22 H22 0.9500 . ?
C23 C24 1.380(7) . ?
C23 H23 0.9500 . ?
C24 C25 1.374(7) . ?
C24 H24 0.9500 . ?
C25 C26 1.396(7) . ?
C25 H25 0.9500 . ?
C26 C27 1.490(7) . ?
C27 C28 1.518(6) . ?
C27 H27A 0.9900 . ?
C27 H27B 0.9900 . ?
C28 O5 1.416(5) . ?
C28 H28A 0.9900 . ?
C28 H28B 0.9900 . ?
O6 C29 1.266(5) . ?
O7 C29 1.252(5) . ?
C29 C30 1.528(6) . ?
C30 C31 1.514(6) . ?
C30 C33 1.520(6) . ?
C30 C32 1.529(7) . ?
C31 H31A 0.9800 . ?
C31 H31B 0.9800 . ?
C31 H31C 0.9800 . ?
C32 H32A 0.9800 . ?
C32 H32B 0.9800 . ?
C32 H32C 0.9800 . ?
C33 H33A 0.9800 . ?
C33 H33B 0.9800 . ?
C33 H33C 0.9800 . ?
O8 C34 1.262(6) . ?
O9 C34 1.260(5) . ?
C34 C35 1.553(7) . ?
C35 C37C 1.327(18) . ?
C35 C37B 1.373(16) . ?
C35 C38A 1.461(16) . ?
C35 C37A 1.542(19) . ?
C35 C36A 1.569(17) . ?
C35 C38C 1.58(2) . ?
C35 C36B 1.598(17) . ?
C35 C38B 1.65(2) . ?
C35 C36C 1.662(18) . ?
C36A H36A 0.9800 . ?
C36A H36B 0.9800 . ?
C36A H36C 0.9800 . ?
C37A H37A 0.9800 . ?
C37A H37B 0.9800 . ?
C37A H37C 0.9800 . ?
C38A H38A 0.9800 . ?
C38A H38B 0.9800 . ?
C38A H38C 0.9800 . ?
C36B H36D 0.9800 . ?
C36B H36E 0.9800 . ?
C36B H36F 0.9800 . ?
C37B H37D 0.9800 . ?
C37B H37E 0.9800 . ?
C37B H37F 0.9800 . ?
C38B H38D 0.9800 . ?
C38B H38E 0.9800 . ?
C38B H38F 0.9800 . ?
C36C H36G 0.9800 . ?
C36C H36H 0.9800 . ?
C36C H36I 0.9800 . ?
C37C H37G 0.9800 . ?
C37C H37H 0.9800 . ?
C37C H37I 0.9800 . ?
C38C H38G 0.9800 . ?
C38C H38H 0.9800 . ?
C38C H38I 0.9800 . ?
N11 O13 1.225(5) . ?
N11 O11 1.263(4) . ?
N11 O12 1.265(5) . ?
N21A O23A 1.222(6) . ?
N21A O22 1.258(6) . ?
N21A O21 1.314(6) . ?
O21 N21B 1.06(4) . ?
O22 N21B 1.56(4) . ?
N21B O23B 1.26(4) . ?
N31 O33 1.227(5) . ?
N31 O32 1.263(5) . ?
N31 O31 1.266(5) . ?
N41 O43 1.228(5) . ?
N41 O42 1.266(4) . ?
N41 O41 1.277(5) . ?
N91A C91A 1.287(18) . ?
C91A C92A 1.482(18) . ?
C92A H92A 0.9800 . ?
C92A H92B 0.9800 . ?
C92A H92C 0.9800 . ?
N91B C91B 1.149(19) . ?
C91B C92B 1.469(17) . ?
C92B H92D 0.9800 . ?
C92B H92E 0.9800 . ?
C92B H92F 0.9800 . ?
N91C C91C 0.96(3) . ?
C91C C92C 1.49(4) . ?
C92C H92G 0.9800 . ?
C92C H92H 0.9800 . ?
C92C H92I 0.9800 . ?
